data_4022703
loop_
_publ_author_name
'Long-Wu Ye'
'Xiu-Li Sun'
'Chuan-Ying Li'
'Yong Tang'

_publ_section_title
;
 Tetrahydrothiophene-Catalyzed Synthesis of Benzo[n.1.0] Bicycloalkanes
;
_journal_name_full 'Journal of Organic Chemistry'
_journal_page_first 1335
_journal_page_last 1340
_journal_paper_doi 10.1021/jo062209m
_journal_volume 72
_journal_year 2007
_chemical_absolute_configuration ad
_chemical_formula_sum 'C18 H16 O'
_chemical_formula_weight 248.31
_chemical_name_systematic
; 
 ? 
;
_space_group_IT_number 19
_symmetry_cell_setting orthorhombic
_symmetry_space_group_name_Hall 'P 2ac 2ab'
_symmetry_space_group_name_H-M 'P 21 21 21'
_atom_sites_solution_hydrogens geom
_atom_sites_solution_primary direct
_atom_sites_solution_secondary difmap
_audit_creation_method SHELXL-97
_cell_angle_alpha 90.00
_cell_angle_beta 90.00
_cell_angle_gamma 90.00
_cell_formula_units_Z 4
_cell_length_a 5.9299(8)
_cell_length_b 8.1760(10)
_cell_length_c 27.170(3)
_cell_measurement_reflns_used 2018
_cell_measurement_temperature 293(2)
_cell_measurement_theta_max 44.210
_cell_measurement_theta_min 5.203
_cell_volume 1317.3(3)
_computing_cell_refinement 'Bruker SMART'
_computing_data_collection 'Bruker SMART'
_computing_data_reduction 'Bruker SHELXTL'
_computing_molecular_graphics 'Bruker SHELXTL'
_computing_publication_material 'Bruker SHELXTL'
_computing_structure_refinement 'SHELXL-97 (Sheldrick, 1997)'
_computing_structure_solution 'SHELXS-97 (Sheldrick, 1990)'
_diffrn_ambient_temperature 293(2)
_diffrn_measured_fraction_theta_full 0.997
_diffrn_measured_fraction_theta_max 0.997
_diffrn_measurement_device_type 'CCD area detector'
_diffrn_measurement_method 'phi and omega scans'
_diffrn_radiation_monochromator graphite
_diffrn_radiation_source 'fine-focus sealed tube'
_diffrn_radiation_type MoK\a
_diffrn_radiation_wavelength 0.71073
_diffrn_reflns_av_R_equivalents 0.0593
_diffrn_reflns_av_sigmaI/netI 0.0627
_diffrn_reflns_limit_h_max 7
_diffrn_reflns_limit_h_min -7
_diffrn_reflns_limit_k_max 7
_diffrn_reflns_limit_k_min -10
_diffrn_reflns_limit_l_max 33
_diffrn_reflns_limit_l_min -34
_diffrn_reflns_number 7770
_diffrn_reflns_theta_full 27.00
_diffrn_reflns_theta_max 27.00
_diffrn_reflns_theta_min 1.50
_exptl_absorpt_coefficient_mu 0.076
_exptl_absorpt_correction_T_max 1.00000
_exptl_absorpt_correction_T_min 0.75235
_exptl_absorpt_correction_type empirical
_exptl_crystal_colour colorless
_exptl_crystal_density_diffrn 1.252
_exptl_crystal_density_method 'not measured'
_exptl_crystal_F_000 528
_exptl_crystal_size_max 0.506
_exptl_crystal_size_mid 0.323
_exptl_crystal_size_min 0.136
_refine_diff_density_max 0.120
_refine_diff_density_min -0.168
_refine_diff_density_rms 0.036
_refine_ls_abs_structure_details 'Flack H D (1983), Acta Cryst. A39, 876-881'
_refine_ls_abs_structure_Flack -1.4(17)
_refine_ls_extinction_method none
_refine_ls_goodness_of_fit_ref 0.883
_refine_ls_hydrogen_treatment mixed
_refine_ls_matrix_type full
_refine_ls_number_parameters 236
_refine_ls_number_reflns 2860
_refine_ls_number_restraints 0
_refine_ls_restrained_S_all 0.883
_refine_ls_R_factor_all 0.0576
_refine_ls_R_factor_gt 0.0407
_refine_ls_shift/su_max 0.005
_refine_ls_shift/su_mean 0.001
_refine_ls_structure_factor_coef Fsqd
_refine_ls_weighting_details 'calc w=1/[\s^2^(Fo^2^)+(0.0275P)^2^+0.0000P] where P=(Fo^2^+2Fc^2^)/3'
_refine_ls_weighting_scheme calc
_refine_ls_wR_factor_gt 0.0702
_refine_ls_wR_factor_ref 0.0750
_reflns_number_gt 2120
_reflns_number_total 2860
_reflns_threshold_expression >2sigma(I)
_cod_data_source_file jo062209mrom20061027_014003.cif
_cod_data_source_block cd25246
_cod_depositor_comments
;
The following automatic conversions were performed:
'_symmetry_cell_setting' value 'Orthorhombic' changed to 'orthorhombic'
according to '/home/saulius/struct/CIF-dictionaries/cif_core.dic'
dictionary named 'cif_core.dic' version 2.4.1 from 2010-06-29.

Automatic conversion script
Id: cif_fix_enum 1527 2010-12-29 10:47:43Z saulius 
;
_cod_database_code 4022703

loop_
_symmetry_equiv_pos_as_xyz
'x, y, z'
'-x+1/2, -y, z+1/2'
'-x, y+1/2, -z+1/2'
'x+1/2, -y+1/2, -z'

loop_
_atom_site_label
_atom_site_type_symbol
_atom_site_fract_x
_atom_site_fract_y
_atom_site_fract_z
_atom_site_U_iso_or_equiv
_atom_site_adp_type
_atom_site_occupancy
_atom_site_symmetry_multiplicity
_atom_site_calc_flag
O1 O 0.9208(2) 0.35998(17) 0.11291(4) 0.0629(4) Uani 1 1 d
C1 C 0.7254(3) 0.3520(2) 0.09894(6) 0.0454(4) Uani 1 1 d
C2 C 0.5522(3) 0.2670(2) 0.12896(6) 0.0398(4) Uani 1 1 d
C3 C 0.6274(3) 0.1033(2) 0.15219(6) 0.0394(4) Uani 1 1 d
C4 C 0.6007(3) 0.2518(2) 0.18342(6) 0.0438(4) Uani 1 1 d
C5 C 0.4160(3) 0.2536(3) 0.22078(6) 0.0506(5) Uani 1 1 d
C6 C 0.2085(3) 0.1593(2) 0.20468(7) 0.0461(4) Uani 1 1 d
C7 C 0.2624(3) -0.0071(2) 0.18388(5) 0.0380(4) Uani 1 1 d
C8 C 0.4619(3) -0.03107(18) 0.15761(5) 0.0372(4) Uani 1 1 d
C9 C 0.5047(4) -0.1841(2) 0.13770(6) 0.0480(5) Uani 1 1 d
C10 C 0.3507(4) -0.3104(2) 0.14262(7) 0.0569(6) Uani 1 1 d
C11 C 0.1555(4) -0.2863(2) 0.16852(7) 0.0542(5) Uani 1 1 d
C12 C 0.1122(3) -0.1358(2) 0.18927(6) 0.0463(5) Uani 1 1 d
C13 C 0.6615(3) 0.42545(19) 0.05036(5) 0.0396(4) Uani 1 1 d
C14 C 0.4610(3) 0.3942(2) 0.02637(6) 0.0486(5) Uani 1 1 d
C15 C 0.4195(4) 0.4602(2) -0.01956(7) 0.0570(5) Uani 1 1 d
C16 C 0.5769(4) 0.5593(2) -0.04141(7) 0.0600(6) Uani 1 1 d
C17 C 0.7741(4) 0.5947(3) -0.01755(7) 0.0637(6) Uani 1 1 d
C18 C 0.8176(4) 0.5287(2) 0.02798(7) 0.0544(5) Uani 1 1 d
H2 H 0.398(3) 0.2744(17) 0.1206(4) 0.028(4) Uiso 1 1 d
H3 H 0.782(3) 0.0731(18) 0.1435(5) 0.044(5) Uiso 1 1 d
H4 H 0.739(3) 0.3051(18) 0.1912(5) 0.041(5) Uiso 1 1 d
H5 H 0.368(3) 0.368(2) 0.2295(5) 0.056(5) Uiso 1 1 d
H6 H 0.465(3) 0.210(2) 0.2507(6) 0.052(5) Uiso 1 1 d
H7 H 0.127(3) 0.230(2) 0.1795(6) 0.060(5) Uiso 1 1 d
H8 H 0.105(3) 0.1463(18) 0.2333(5) 0.042(4) Uiso 1 1 d
H9 H 0.649(3) -0.2018(19) 0.1212(5) 0.046(5) Uiso 1 1 d
H10 H 0.392(3) -0.412(2) 0.1290(6) 0.064(6) Uiso 1 1 d
H11 H 0.040(3) -0.370(2) 0.1714(6) 0.054(5) Uiso 1 1 d
H12 H -0.030(3) -0.1212(19) 0.2066(6) 0.049(5) Uiso 1 1 d
H14 H 0.350(3) 0.331(2) 0.0403(5) 0.053(5) Uiso 1 1 d
H15 H 0.285(3) 0.4317(19) -0.0346(6) 0.056(6) Uiso 1 1 d
H16 H 0.544(3) 0.5983(19) -0.0745(6) 0.055(5) Uiso 1 1 d
H17 H 0.883(3) 0.667(2) -0.0332(7) 0.073(6) Uiso 1 1 d
H18 H 0.961(3) 0.544(2) 0.0446(6) 0.064(6) Uiso 1 1 d

loop_
_atom_site_aniso_label
_atom_site_aniso_U_11
_atom_site_aniso_U_22
_atom_site_aniso_U_33
_atom_site_aniso_U_23
_atom_site_aniso_U_13
_atom_site_aniso_U_12
O1 0.0476(8) 0.0743(9) 0.0669(8) 0.0221(7) -0.0109(7) -0.0116(7)
C1 0.0478(12) 0.0405(10) 0.0478(10) 0.0000(8) -0.0018(9) -0.0032(9)
C2 0.0373(11) 0.0384(10) 0.0436(9) 0.0056(8) -0.0037(8) 0.0008(8)
C3 0.0384(11) 0.0412(10) 0.0385(9) 0.0061(7) -0.0002(8) 0.0072(8)
C4 0.0443(12) 0.0462(11) 0.0408(9) -0.0031(8) -0.0043(8) -0.0026(9)
C5 0.0593(13) 0.0531(12) 0.0394(10) -0.0094(10) 0.0014(9) 0.0026(10)
C6 0.0464(11) 0.0493(11) 0.0427(10) -0.0015(9) 0.0059(9) 0.0048(9)
C7 0.0453(11) 0.0388(9) 0.0298(8) 0.0032(7) -0.0021(8) 0.0041(8)
C8 0.0442(10) 0.0382(9) 0.0292(7) 0.0050(7) -0.0021(7) 0.0053(8)
C9 0.0569(13) 0.0443(11) 0.0427(10) 0.0031(8) 0.0046(9) 0.0096(10)
C10 0.0831(17) 0.0329(10) 0.0547(12) -0.0001(9) 0.0004(11) 0.0054(11)
C11 0.0658(15) 0.0416(11) 0.0551(11) 0.0091(9) -0.0055(11) -0.0091(11)
C12 0.0466(12) 0.0501(11) 0.0422(10) 0.0095(9) -0.0001(9) -0.0004(9)
C13 0.0450(10) 0.0336(9) 0.0402(9) -0.0017(7) 0.0021(8) -0.0001(8)
C14 0.0570(13) 0.0441(11) 0.0448(10) 0.0024(8) -0.0008(10) -0.0092(10)
C15 0.0646(15) 0.0600(13) 0.0466(11) -0.0003(9) -0.0109(11) -0.0055(11)
C16 0.0789(16) 0.0586(13) 0.0425(11) 0.0083(9) -0.0005(11) -0.0024(12)
C17 0.0694(15) 0.0674(14) 0.0544(12) 0.0143(10) 0.0077(12) -0.0137(12)
C18 0.0526(13) 0.0574(12) 0.0530(11) 0.0077(10) 0.0010(10) -0.0067(11)

loop_
_atom_type_symbol
_atom_type_description
_atom_type_scat_dispersion_real
_atom_type_scat_dispersion_imag
_atom_type_scat_source
C C 0.0033 0.0016 'International Tables Vol C Tables 4.2.6.8 and 6.1.1.4'
H H 0.0000 0.0000 'International Tables Vol C Tables 4.2.6.8 and 6.1.1.4'
O O 0.0106 0.0060 'International Tables Vol C Tables 4.2.6.8 and 6.1.1.4'

loop_
_geom_angle_atom_site_label_1
_geom_angle_atom_site_label_2
_geom_angle_atom_site_label_3
_geom_angle
O1 C1 C2 120.72(16)
O1 C1 C13 119.51(16)
C2 C1 C13 119.76(16)
C1 C2 C4 116.38(16)
C1 C2 C3 115.50(15)
C4 C2 C3 58.29(10)
C1 C2 H2 120.6(8)
C4 C2 H2 115.0(8)
C3 C2 H2 115.6(9)
C8 C3 C4 118.55(15)
C8 C3 C2 119.48(14)
C4 C3 C2 59.75(11)
C8 C3 H3 117.3(9)
C4 C3 H3 116.3(9)
C2 C3 H3 112.9(9)
C3 C4 C5 118.23(17)
C3 C4 C2 61.96(10)
C5 C4 C2 121.66(16)
C3 C4 H4 114.1(10)
C5 C4 H4 118.5(9)
C2 C4 H4 110.0(9)
C4 C5 C6 113.20(14)
C4 C5 H5 112.0(10)
C6 C5 H5 108.1(10)
C4 C5 H6 110.9(11)
C6 C5 H6 108.1(12)
H5 C5 H6 104.0(13)
C7 C6 C5 113.26(16)
C7 C6 H7 111.3(9)
C5 C6 H7 106.7(10)
C7 C6 H8 109.1(9)
C5 C6 H8 109.2(9)
H7 C6 H8 107.1(13)
C12 C7 C8 119.47(15)
C12 C7 C6 120.62(16)
C8 C7 C6 119.89(16)
C9 C8 C7 118.78(17)
C9 C8 C3 120.64(16)
C7 C8 C3 120.56(14)
C10 C9 C8 120.95(19)
C10 C9 H9 120.8(10)
C8 C9 H9 118.2(10)
C11 C10 C9 120.02(19)
C11 C10 H10 123.2(12)
C9 C10 H10 116.7(12)
C10 C11 C12 119.8(2)
C10 C11 H11 122.5(10)
C12 C11 H11 117.7(10)
C11 C12 C7 121.01(19)
C11 C12 H12 118.0(10)
C7 C12 H12 121.0(10)
C14 C13 C18 118.62(16)
C14 C13 C1 124.05(15)
C18 C13 C1 117.32(16)
C13 C14 C15 120.53(19)
C13 C14 H14 121.8(10)
C15 C14 H14 117.7(10)
C16 C15 C14 120.0(2)
C16 C15 H15 122.9(10)
C14 C15 H15 117.0(10)
C17 C16 C15 120.11(19)
C17 C16 H16 122.5(10)
C15 C16 H16 117.3(10)
C16 C17 C18 120.28(19)
C16 C17 H17 119.2(11)
C18 C17 H17 120.5(11)
C17 C18 C13 120.40(19)
C17 C18 H18 122.2(11)
C13 C18 H18 117.2(11)

loop_
_geom_bond_atom_site_label_1
_geom_bond_atom_site_label_2
_geom_bond_distance
O1 C1 1.221(2)
C1 C2 1.484(2)
C1 C13 1.499(2)
C2 C4 1.512(2)
C2 C3 1.545(2)
C2 H2 0.946(15)
C3 C8 1.481(2)
C3 C4 1.490(2)
C3 H3 0.981(16)
C4 C5 1.494(2)
C4 H4 0.951(17)
C5 C6 1.517(2)
C5 H5 1.006(17)
C5 H6 0.935(17)
C6 C7 1.508(2)
C6 H7 1.018(17)
C6 H8 0.997(15)
C7 C12 1.386(2)
C7 C8 1.396(2)
C8 C9 1.387(2)
C9 C10 1.385(3)
C9 H9 0.978(16)
C10 C11 1.369(3)
C10 H10 0.942(19)
C11 C12 1.378(2)
C11 H11 0.969(17)
C12 H12 0.974(17)
C13 C14 1.380(2)
C13 C18 1.393(2)
C14 C15 1.382(2)
C14 H14 0.917(18)
C15 C16 1.371(3)
C15 H15 0.926(18)
C16 C17 1.368(3)
C16 H16 0.973(15)
C17 C18 1.374(3)
C17 H17 0.976(19)
C18 H18 0.973(19)

loop_
_geom_torsion_atom_site_label_1
_geom_torsion_atom_site_label_2
_geom_torsion_atom_site_label_3
_geom_torsion_atom_site_label_4
_geom_torsion
O1 C1 C2 C4 23.3(2)
C13 C1 C2 C4 -158.17(16)
O1 C1 C2 C3 -42.2(2)
C13 C1 C2 C3 136.25(15)
C1 C2 C3 C8 -145.68(15)
C4 C2 C3 C8 107.81(17)
C1 C2 C3 C4 106.50(17)
C8 C3 C4 C5 3.5(2)
C2 C3 C4 C5 112.89(18)
C8 C3 C4 C2 -109.34(16)
C1 C2 C4 C3 -104.98(17)
C1 C2 C4 C5 147.49(18)
C3 C2 C4 C5 -107.5(2)
C3 C4 C5 C6 -33.0(2)
C2 C4 C5 C6 39.7(3)
C4 C5 C6 C7 47.1(2)
C5 C6 C7 C12 148.68(16)
C5 C6 C7 C8 -33.3(2)
C12 C7 C8 C9 -0.2(2)
C6 C7 C8 C9 -178.27(16)
C12 C7 C8 C3 -178.69(14)
C6 C7 C8 C3 3.3(2)
C4 C3 C8 C9 -166.08(15)
C2 C3 C8 C9 124.48(17)
C4 C3 C8 C7 12.4(2)
C2 C3 C8 C7 -57.08(19)
C7 C8 C9 C10 1.5(2)
C3 C8 C9 C10 180.00(16)
C8 C9 C10 C11 -1.7(3)
C9 C10 C11 C12 0.5(3)
C10 C11 C12 C7 0.8(3)
C8 C7 C12 C11 -0.9(2)
C6 C7 C12 C11 177.10(16)
O1 C1 C13 C14 165.68(17)
C2 C1 C13 C14 -12.8(2)
O1 C1 C13 C18 -12.9(2)
C2 C1 C13 C18 168.55(15)
C18 C13 C14 C15 2.0(3)
C1 C13 C14 C15 -176.66(16)
C13 C14 C15 C16 -0.8(3)
C14 C15 C16 C17 -0.8(3)
C15 C16 C17 C18 1.2(3)
C16 C17 C18 C13 -0.1(3)
C14 C13 C18 C17 -1.5(3)
C1 C13 C18 C17 177.20(18)

loop_
_cod_related_entry_id
_cod_related_entry_database
_cod_related_entry_code
1 ChemSpider 21194155
